data_4114262
loop_
_publ_author_name
'Xi Ouyang'
'Frank W. Fowler'
'Joseph W. Lauher'

_publ_contact_author_address
;Department of Chemistry    
State University of New York
Stony Brook, NY 11794    
;
_publ_contact_author_email jlauher@notes.cc.sunysb.edu
_publ_contact_author_fax 631-632-7960
_publ_contact_author_name 'Joseph W. Lauher'
_publ_contact_author_phone 631-632-7925
_publ_section_title
;
 Single-Crystal-to-Single-Crystal Topochemical Polymerizations of a
 Terminal Diacetylene: Two Remarkable Transformations Give the Same
 Conjugated Polymer
;
_journal_name_full 'Journal of the American Chemical Society'
_journal_page_first 12400
_journal_page_last 12401
_journal_paper_doi 10.1021/ja037557+
_journal_volume 125
_journal_year 2003
_chemical_formula_sum 'C26 H22 N4 O6'
_chemical_formula_weight 486.48
_chemical_name_common
;
3,5-dihydroxy-benzoic_acid_penta-2,4-diynyl_ester
_polymer_N,N'bis-pyridin-4-ylmethyloxalamide
;
_space_group_IT_number 14
_symmetry_cell_setting monoclinic
_symmetry_space_group_name_Hall '-P 2yn'
_symmetry_space_group_name_H-M 'P 1 21/n 1'
_atom_sites_solution_hydrogens geom
_atom_sites_solution_primary direct
_atom_sites_solution_secondary difmap
_audit_creation_method SHELXL-97
_cell_angle_alpha 90.00
_cell_angle_beta 91.913(13)
_cell_angle_gamma 90.00
_cell_formula_units_Z 4
_cell_length_a 14.568(12)
_cell_length_b 4.912(4)
_cell_length_c 33.07(3)
_cell_measurement_temperature 273(2)
_cell_volume 2365(3)
_computing_cell_refinement 'Bruker SMART'
_computing_data_collection 'Bruker SMART'
_computing_data_reduction 'Bruker SAINT'
_computing_molecular_graphics 'Bruker SHELXTL'
_computing_publication_material 'Bruker SHELXTL'
_computing_structure_refinement 'SHELXL-97 (Sheldrick, 1997)'
_computing_structure_solution 'SHELXS-97 (Sheldrick, 1990)'
_diffrn_ambient_temperature 273(2)
_diffrn_measured_fraction_theta_full 0.437
_diffrn_measured_fraction_theta_max 0.437
_diffrn_measurement_device_type 'CCD area detector'
_diffrn_measurement_method 'phi and omega scans'
_diffrn_radiation_monochromator graphite
_diffrn_radiation_source 'fine-focus sealed tube'
_diffrn_radiation_type MoK\a
_diffrn_radiation_wavelength 0.71073
_diffrn_reflns_av_R_equivalents 0.0617
_diffrn_reflns_av_sigmaI/netI 0.1790
_diffrn_reflns_limit_h_max 16
_diffrn_reflns_limit_h_min -14
_diffrn_reflns_limit_k_max 5
_diffrn_reflns_limit_k_min -5
_diffrn_reflns_limit_l_max 35
_diffrn_reflns_limit_l_min -22
_diffrn_reflns_number 2751
_diffrn_reflns_theta_full 26.22
_diffrn_reflns_theta_max 26.22
_diffrn_reflns_theta_min 1.51
_exptl_absorpt_coefficient_mu 0.099
_exptl_absorpt_correction_type none
_exptl_crystal_density_diffrn 1.366
_exptl_crystal_density_meas 0
_exptl_crystal_F_000 1016
_exptl_crystal_size_max .8
_exptl_crystal_size_mid .15
_exptl_crystal_size_min .15
_refine_diff_density_max 0.269
_refine_diff_density_min -0.343
_refine_diff_density_rms 0.082
_refine_ls_extinction_method none
_refine_ls_goodness_of_fit_ref 0.774
_refine_ls_hydrogen_treatment mixed
_refine_ls_matrix_type full
_refine_ls_number_parameters 325
_refine_ls_number_reflns 3574
_refine_ls_number_restraints 0
_refine_ls_restrained_S_all 0.774
_refine_ls_R_factor_all 0.1961
_refine_ls_R_factor_gt 0.0844
_refine_ls_shift/su_max 0.000
_refine_ls_shift/su_mean 0.000
_refine_ls_structure_factor_coef Fsqd
_refine_ls_weighting_details 'calc w=1/[\s^2^(Fo^2^)+(0.1158P)^2^+0.0000P] where P=(Fo^2^+2Fc^2^)/3'
_refine_ls_weighting_scheme calc
_refine_ls_wR_factor_gt 0.1901
_refine_ls_wR_factor_ref 0.2218
_reflns_number_gt 991
_reflns_number_total 3574
_reflns_threshold_expression >2sigma(I)
_cod_data_source_file ja0375572Bsi20030726_113018_2.cif
_cod_data_source_block helixpolymer
_cod_database_code 4114262

loop_
_symmetry_equiv_pos_as_xyz
'x, y, z'
'-x+1/2, y+1/2, -z+1/2'
'-x, -y, -z'
'x-1/2, -y-1/2, z-1/2'

loop_
_atom_site_label
_atom_site_type_symbol
_atom_site_fract_x
_atom_site_fract_y
_atom_site_fract_z
_atom_site_U_iso_or_equiv
_atom_site_adp_type
_atom_site_occupancy
_atom_site_symmetry_multiplicity
_atom_site_calc_flag
_atom_site_refinement_flags
O1 O 0.8381(5) 0.8271(17) 0.3247(2) 0.066(2) Uani 1 1 d .
O3 O 1.1421(5) 0.0257(17) 0.3135(2) 0.083(3) Uani 1 1 d .
H3 H 1.1294 0.0047 0.2894 0.125 Uiso 1 1 calc R
C8 C 1.0159(8) 0.341(3) 0.3075(3) 0.052(3) Uani 1 1 d .
H8 H 1.0024 0.2863 0.2810 0.063 Uiso 1 1 calc R
O2 O 0.8663(5) 0.615(2) 0.2671(3) 0.097(4) Uani 1 1 d .
O4 O 1.0852(5) 0.5896(18) 0.4237(2) 0.090(3) Uani 1 1 d .
H4 H 1.0519 0.7130 0.4312 0.136 Uiso 1 1 calc R
C9 C 1.0864(8) 0.225(3) 0.3290(4) 0.060(4) Uani 1 1 d .
C11 C 1.0581(7) 0.512(3) 0.3853(3) 0.058(4) Uani 1 1 d .
C12 C 0.9878(7) 0.623(2) 0.3635(3) 0.053(3) Uani 1 1 d .
H12 H 0.9541 0.7627 0.3750 0.064 Uiso 1 1 calc R
C7 C 0.9645(7) 0.539(2) 0.3254(3) 0.046(3) Uani 1 1 d .
C10 C 1.1111(7) 0.304(3) 0.3675(3) 0.059(4) Uani 1 1 d .
H10 H 1.1607 0.2251 0.3814 0.071 Uiso 1 1 calc R
C6 C 0.8895(8) 0.655(3) 0.3025(4) 0.055(4) Uani 1 1 d .
C3 C 0.6809(7) 0.289(3) 0.3506(3) 0.051(4) Uani 1 1 d .
C5 C 0.7570(7) 0.942(2) 0.3063(3) 0.063(4) Uani 1 1 d .
H5A H 0.7266 0.8116 0.2884 0.075 Uiso 1 1 calc R
H5B H 0.7716 1.1034 0.2909 0.075 Uiso 1 1 calc R
O5 O 0.9089(5) 1.1164(19) 0.0315(3) 0.074(3) Uani 1 1 d .
O6 O 1.0353(5) 0.5668(19) 0.0703(2) 0.068(3) Uani 1 1 d .
N1 N 0.8876(6) 0.669(2) 0.0229(3) 0.052(3) Uani 1 1 d .
H1A H 0.9053 0.5097 0.0307 0.063 Uiso 1 1 calc R
N2 N 1.0577(6) 1.018(2) 0.0792(3) 0.052(3) Uani 1 1 d .
H2 H 1.0366 1.1785 0.0741 0.062 Uiso 1 1 calc R
N3 N 0.5620(7) 0.385(3) 0.0460(3) 0.077(4) Uani 1 1 d .
C17 C 0.7225(7) 0.576(2) 0.0132(4) 0.053(3) Uani 1 1 d .
C20 C 1.0139(8) 0.808(3) 0.0653(3) 0.046(3) Uani 1 1 d .
C18 C 0.6703(8) 0.387(3) -0.0061(3) 0.061(4) Uani 1 1 d .
H18 H 0.6861 0.3227 -0.0314 0.073 Uiso 1 1 calc R
C13 C 0.9298(8) 0.876(3) 0.0371(3) 0.045(4) Uani 1 1 d .
C21 C 1.1429(7) 0.987(2) 0.1034(3) 0.063(4) Uani 1 1 d .
H21A H 1.1839 1.1355 0.0970 0.076 Uiso 1 1 calc R
H21B H 1.1723 0.8188 0.0958 0.076 Uiso 1 1 calc R
C14 C 0.8094(7) 0.692(2) -0.0063(3) 0.059(3) Uani 1 1 d .
H14A H 0.8221 0.5911 -0.0307 0.071 Uiso 1 1 calc R
H14B H 0.7995 0.8812 -0.0136 0.071 Uiso 1 1 calc R
C24 C 1.1302(8) 0.985(2) 0.1479(4) 0.053(3) Uani 1 1 d .
C15 C 0.6128(10) 0.578(3) 0.0653(4) 0.089(5) Uani 1 1 d .
H15 H 0.5953 0.6407 0.0904 0.106 Uiso 1 1 calc R
C26 C 1.0577(10) 0.825(3) 0.2074(5) 0.108(6) Uani 1 1 d .
H26 H 1.0111 0.7241 0.2188 0.130 Uiso 1 1 calc R
C19 C 0.5938(9) 0.291(3) 0.0120(5) 0.083(5) Uani 1 1 d .
H19 H 0.5618 0.1494 -0.0006 0.099 Uiso 1 1 calc R
C25 C 1.0643(8) 0.827(3) 0.1661(4) 0.081(4) Uani 1 1 d .
H25 H 1.0242 0.7221 0.1501 0.098 Uiso 1 1 calc R
C23 C 1.1872(9) 1.121(3) 0.1727(5) 0.099(5) Uani 1 1 d .
H23 H 1.2343 1.2219 0.1617 0.119 Uiso 1 1 calc R
N4 N 1.1168(9) 0.964(3) 0.2319(3) 0.090(4) Uani 1 1 d .
C16 C 0.6914(8) 0.683(3) 0.0480(4) 0.075(4) Uani 1 1 d .
H16 H 0.7226 0.8276 0.0603 0.090 Uiso 1 1 calc R
C22 C 1.1792(10) 1.117(3) 0.2130(6) 0.107(6) Uani 1 1 d .
H22 H 1.2186 1.2257 0.2287 0.129 Uiso 1 1 calc R
C2 C 0.6701(7) 0.526(3) 0.3562(3) 0.047(3) Uani 1 1 d .
C1 C 0.6577(7) 0.805(3) 0.3623(4) 0.063(4) Uani 1 1 d .
H1 H 0.6189 0.8528 0.3829 0.076 Uiso 1 1 calc R
C4 C 0.6950(7) 1.015(3) 0.3420(3) 0.050(3) Uani 1 1 d .

loop_
_atom_site_aniso_label
_atom_site_aniso_U_11
_atom_site_aniso_U_22
_atom_site_aniso_U_33
_atom_site_aniso_U_23
_atom_site_aniso_U_13
_atom_site_aniso_U_12
O1 0.050(6) 0.111(8) 0.037(5) -0.003(5) -0.006(4) 0.024(5)
O3 0.073(6) 0.119(9) 0.058(6) -0.020(5) -0.001(4) 0.030(5)
C8 0.048(9) 0.080(10) 0.029(8) 0.003(7) 0.000(6) 0.014(7)
O2 0.074(7) 0.162(11) 0.053(7) -0.030(6) -0.012(5) 0.028(6)
O4 0.069(6) 0.171(10) 0.030(6) -0.023(5) -0.011(4) 0.032(5)
C9 0.048(10) 0.079(12) 0.053(10) 0.001(8) 0.017(7) 0.021(7)
C11 0.029(8) 0.110(12) 0.035(9) 0.001(8) 0.006(6) 0.004(7)
C12 0.045(9) 0.069(11) 0.045(9) -0.002(7) -0.001(6) 0.003(6)
C7 0.035(8) 0.072(11) 0.029(8) 0.008(7) -0.005(6) 0.004(6)
C10 0.039(9) 0.113(12) 0.026(9) -0.005(7) 0.003(5) 0.014(7)
C6 0.035(9) 0.069(11) 0.061(11) 0.001(9) 0.009(7) 0.002(7)
C3 0.059(9) 0.046(11) 0.049(9) 0.005(8) 0.011(6) 0.020(7)
C5 0.055(9) 0.103(12) 0.030(8) 0.018(7) 0.007(6) 0.027(7)
O5 0.063(6) 0.071(8) 0.088(7) 0.007(6) -0.015(4) 0.004(5)
O6 0.071(6) 0.072(8) 0.062(7) -0.003(6) -0.006(4) 0.004(5)
N1 0.042(7) 0.078(9) 0.037(6) -0.004(6) 0.002(5) -0.011(5)
N2 0.048(7) 0.059(9) 0.048(7) 0.001(6) 0.001(5) -0.006(5)
N3 0.057(8) 0.120(12) 0.054(9) 0.012(7) 0.013(6) 0.011(7)
C17 0.035(8) 0.079(11) 0.045(9) -0.006(7) 0.013(6) -0.012(6)
C20 0.059(10) 0.043(10) 0.036(8) -0.010(8) 0.021(7) -0.004(7)
C18 0.046(9) 0.095(12) 0.042(9) 0.005(7) -0.001(6) -0.024(7)
C13 0.036(9) 0.074(13) 0.027(8) -0.006(8) 0.003(6) -0.010(7)
C21 0.054(9) 0.099(12) 0.035(9) 0.008(7) -0.004(6) -0.012(7)
C14 0.064(9) 0.076(10) 0.036(8) 0.012(7) -0.009(6) -0.017(7)
C24 0.041(8) 0.057(10) 0.062(10) -0.004(8) -0.003(7) -0.001(6)
C15 0.091(13) 0.106(15) 0.070(12) -0.013(9) 0.019(9) -0.033(9)
C26 0.064(12) 0.20(2) 0.057(13) 0.001(12) 0.017(8) -0.006(10)
C19 0.056(11) 0.120(14) 0.070(12) 0.016(10) -0.012(7) -0.024(8)
C25 0.073(11) 0.141(14) 0.030(10) -0.006(8) 0.003(6) -0.050(9)
C23 0.079(12) 0.168(18) 0.051(12) -0.021(11) 0.014(8) -0.030(10)
N4 0.076(10) 0.147(13) 0.048(9) -0.010(8) 0.008(7) 0.020(8)
C16 0.071(11) 0.102(12) 0.053(11) 0.004(8) 0.024(7) -0.020(8)
C22 0.085(13) 0.147(18) 0.090(16) 0.000(12) -0.007(9) -0.034(10)
C2 0.058(8) 0.032(10) 0.051(9) 0.004(7) 0.014(6) 0.019(7)
C1 0.050(9) 0.075(12) 0.064(10) -0.009(9) 0.012(6) 0.019(7)
C4 0.042(8) 0.061(11) 0.048(9) 0.008(8) -0.003(6) -0.004(7)

loop_
_atom_type_symbol
_atom_type_description
_atom_type_scat_dispersion_real
_atom_type_scat_dispersion_imag
_atom_type_scat_source
C C 0.0033 0.0016 'International Tables Vol C Tables 4.2.6.8 and 6.1.1.4'
H H 0.0000 0.0000 'International Tables Vol C Tables 4.2.6.8 and 6.1.1.4'
N N 0.0061 0.0033 'International Tables Vol C Tables 4.2.6.8 and 6.1.1.4'
O O 0.0106 0.0060 'International Tables Vol C Tables 4.2.6.8 and 6.1.1.4'

loop_
_geom_angle_atom_site_label_1
_geom_angle_atom_site_label_2
_geom_angle_atom_site_label_3
_geom_angle
_geom_angle_site_symmetry_1
_geom_angle_site_symmetry_3
C6 O1 C5 118.6(9) . .
C9 C8 C7 119.1(12) . .
C8 C9 C10 122.8(11) . .
C8 C9 O3 123.2(13) . .
C10 C9 O3 114.0(11) . .
C12 C11 O4 124.8(11) . .
C12 C11 C10 118.9(12) . .
O4 C11 C10 116.2(11) . .
C11 C12 C7 122.3(11) . .
C12 C7 C8 119.4(11) . .
C12 C7 C6 122.4(12) . .
C8 C7 C6 118.2(12) . .
C9 C10 C11 117.5(11) . .
O2 C6 O1 118.3(11) . .
O2 C6 C7 129.0(12) . .
O1 C6 C7 112.7(12) . .
C2 C3 C4 176.9(12) . 1_545
O1 C5 C4 105.3(8) . .
C13 N1 C14 122.3(10) . .
C20 N2 C21 120.9(10) . .
C19 N3 C15 116.6(12) . .
C18 C17 C16 118.1(11) . .
C18 C17 C14 120.8(11) . .
C16 C17 C14 120.7(11) . .
O6 C20 N2 126.9(13) . .
O6 C20 C13 118.7(12) . .
N2 C20 C13 114.3(12) . .
C17 C18 C19 119.0(13) . .
O5 C13 N1 126.7(12) . .
O5 C13 C20 119.0(12) . .
N1 C13 C20 114.2(12) . .
N2 C21 C24 114.3(9) . .
N1 C14 C17 108.9(9) . .
C23 C24 C25 116.2(14) . .
C23 C24 C21 120.7(12) . .
C25 C24 C21 122.9(12) . .
N3 C15 C16 120.7(13) . .
N4 C26 C25 122.0(14) . .
N3 C19 C18 124.8(14) . .
C26 C25 C24 120.6(13) . .
C24 C23 C22 122.2(14) . .
C26 N4 C22 115.4(15) . .
C17 C16 C15 120.3(13) . .
C23 C22 N4 123.4(15) . .
C3 C2 C1 179.3(13) . .
C4 C1 C2 128.3(12) . .
C1 C4 C3 124.7(12) . 1_565
C1 C4 C5 116.9(12) . .
C3 C4 C5 118.4(10) 1_565 .

loop_
_geom_bond_atom_site_label_1
_geom_bond_atom_site_label_2
_geom_bond_distance
_geom_bond_site_symmetry_2
O1 C6 1.362(12) .
O1 C5 1.427(10) .
O3 C9 1.382(12) .
C8 C9 1.354(13) .
C8 C7 1.375(13) .
O2 C6 1.223(12) .
O4 C11 1.369(12) .
C9 C10 1.367(14) .
C11 C12 1.349(13) .
C11 C10 1.419(14) .
C12 C7 1.361(13) .
C7 C6 1.425(14) .
C3 C2 1.187(15) .
C3 C4 1.392(15) 1_545
C5 C4 1.550(13) .
O5 C13 1.230(13) .
O6 C20 1.235(12) .
N1 C13 1.272(13) .
N1 C14 1.473(12) .
N2 C20 1.290(13) .
N2 C21 1.463(11) .
N3 C19 1.314(14) .
N3 C15 1.348(14) .
C17 C18 1.347(13) .
C17 C16 1.356(13) .
C17 C14 1.548(13) .
C20 C13 1.551(16) .
C18 C19 1.367(14) .
C21 C24 1.488(13) .
C24 C23 1.327(14) .
C24 C25 1.386(14) .
C15 C16 1.398(15) .
C26 N4 1.349(15) .
C26 C25 1.372(15) .
C23 C22 1.342(17) .
N4 C22 1.350(16) .
C2 C1 1.401(14) .
C1 C4 1.356(15) .
C4 C3 1.392(15) 1_565
